data_2227142
loop_
_publ_author_name
'Adfa, Morina'
'Koketsu, Mamoru'
'Ebihara, Masahiro'

_publ_section_title
;
 6-Benzyloxycoumarin
;
_journal_issue 8
_journal_name_full 'Acta Crystallographica Section E'
_journal_page_first o2190
_journal_paper_doi 10.1107/S1600536810029430
_journal_volume 66
_journal_year 2010
_chemical_formula_moiety 'C16 H12 O3'
_chemical_formula_sum 'C16 H12 O3'
_chemical_formula_weight 252.26
_chemical_melting_point 385
_chemical_name_common
;
6-Benzyloxycoumarin
;
_chemical_name_systematic
;
6-Benzyloxy-<i>2H</i>-1-benzopyran-2-one
;
_space_group_IT_number 15
_symmetry_cell_setting monoclinic
_symmetry_space_group_name_Hall '-C 2yc'
_symmetry_space_group_name_H-M 'C 1 2/c 1'
_atom_sites_solution_hydrogens geom
_atom_sites_solution_primary direct
_atom_sites_solution_secondary difmap
_audit_creation_method SHELXL-97
_cell_angle_alpha 90.00
_cell_angle_beta 94.833(8)
_cell_angle_gamma 90.00
_cell_formula_units_Z 8
_cell_length_a 20.391(12)
_cell_length_b 6.732(4)
_cell_length_c 18.844(11)
_cell_measurement_reflns_used 2417
_cell_measurement_temperature 296(2)
_cell_measurement_theta_max 27.4835
_cell_measurement_theta_min 3.0770
_cell_volume 2578(3)
_computing_cell_refinement 'CrystalClear (Rigaku/MSC, 2001)'
_computing_data_collection 'CrystalClear (Rigaku/MSC, 2001)'
_computing_data_reduction '<i>Yadokari-XG 2009</i> (Wakita, 2001; Kabuto <i>et al.</i>, 2009)'
_computing_molecular_graphics '<i>Yadokari-XG 2009</i> and <i>Mercury</i> (Macrae <i>et al.</i>, 2006)'
_computing_publication_material '<i>publCIF</i> (Westrip, 2010)'
_computing_structure_refinement 'SHELXL-97 (Sheldrick, 2008)'
_computing_structure_solution 'SIR97 (Altomare <i>et al.</i>, 1999)'
_diffrn_ambient_temperature 296(2)
_diffrn_detector_area_resol_mean 14.6199
_diffrn_measured_fraction_theta_full 0.984
_diffrn_measured_fraction_theta_max 0.984
_diffrn_measurement_device 'Rigaku AFC7R Mercury CCD'
_diffrn_measurement_method dtintegrate.ref
_diffrn_radiation_monochromator graphite
_diffrn_radiation_source 'Rotating Anode'
_diffrn_radiation_type MoK\a
_diffrn_radiation_wavelength 0.71070
_diffrn_reflns_av_R_equivalents 0.0387
_diffrn_reflns_av_sigmaI/netI 0.0407
_diffrn_reflns_limit_h_max 26
_diffrn_reflns_limit_h_min -23
_diffrn_reflns_limit_k_max 8
_diffrn_reflns_limit_k_min -7
_diffrn_reflns_limit_l_max 24
_diffrn_reflns_limit_l_min -24
_diffrn_reflns_number 10197
_diffrn_reflns_theta_full 27.48
_diffrn_reflns_theta_max 27.48
_diffrn_reflns_theta_min 3.08
_exptl_absorpt_coefficient_mu 0.090
_exptl_absorpt_correction_type none
_exptl_crystal_colour Colourless
_exptl_crystal_density_diffrn 1.300
_exptl_crystal_density_method 'not measured'
_exptl_crystal_description Prism
_exptl_crystal_F_000 1056
_exptl_crystal_size_max 0.30
_exptl_crystal_size_mid 0.10
_exptl_crystal_size_min 0.10
_refine_diff_density_max 0.164
_refine_diff_density_min -0.176
_refine_ls_extinction_method none
_refine_ls_goodness_of_fit_ref 1.201
_refine_ls_hydrogen_treatment constr
_refine_ls_matrix_type full
_refine_ls_number_parameters 172
_refine_ls_number_reflns 2912
_refine_ls_number_restraints 0
_refine_ls_restrained_S_all 1.201
_refine_ls_R_factor_all 0.1158
_refine_ls_R_factor_gt 0.0751
_refine_ls_shift/su_max 0.000
_refine_ls_shift/su_mean 0.000
_refine_ls_structure_factor_coef Fsqd
_refine_ls_weighting_details 'calc w=1/[\s^2^(Fo^2^)+(0.0813P)^2^+0.4589P] where P=(Fo^2^+2Fc^2^)/3'
_refine_ls_weighting_scheme calc
_refine_ls_wR_factor_gt 0.1706
_refine_ls_wR_factor_ref 0.1895
_reflns_number_gt 2070
_reflns_number_total 2912
_reflns_threshold_expression >2sigma(I)
_cod_data_source_file zl2289.cif
_cod_data_source_block I
_cod_original_sg_symbol_H-M 'C 2/c'
_cod_database_code 2227142
_cod_database_fobs_code 2227142

loop_
_symmetry_equiv_pos_as_xyz
'x, y, z'
'-x, y, -z+1/2'
'x+1/2, y+1/2, z'
'-x+1/2, y+1/2, -z+1/2'
'-x, -y, -z'
'x, -y, z-1/2'
'-x+1/2, -y+1/2, -z'
'x+1/2, -y+1/2, z-1/2'

loop_
_atom_site_type_symbol
_atom_site_label
_atom_site_fract_x
_atom_site_fract_y
_atom_site_fract_z
_atom_site_U_iso_or_equiv
_atom_site_adp_type
_atom_site_calc_flag
_atom_site_refinement_flags
_atom_site_occupancy
_atom_site_disorder_assembly
_atom_site_disorder_group
O O1 0.08714(7) -0.28238(19) 0.06726(8) 0.0517(4) Uani d . 1 . .
C C1 0.14413(11) -0.2635(3) 0.03418(12) 0.0499(5) Uani d . 1 . .
O O2 0.17437(9) -0.4146(2) 0.02481(10) 0.0698(5) Uani d . 1 . .
C C2 0.16227(12) -0.0660(3) 0.01380(13) 0.0565(6) Uani d . 1 . .
H H2 0.1997 -0.0486 -0.0105 0.068 Uiso calc R 1 . .
C C3 0.12678(11) 0.0923(3) 0.02892(13) 0.0545(6) Uani d . 1 . .
H H3 0.1395 0.2176 0.0145 0.065 Uiso calc R 1 . .
C C4 0.06915(10) 0.0725(3) 0.06722(11) 0.0441(5) Uani d . 1 . .
C C5 0.03075(11) 0.2315(3) 0.08766(12) 0.0499(6) Uani d . 1 . .
H H5 0.0418 0.3605 0.0757 0.060 Uiso calc R 1 . .
C C6 -0.02290(11) 0.1989(3) 0.12518(13) 0.0505(5) Uani d . 1 . .
C C7 -0.04011(11) 0.0050(3) 0.14279(13) 0.0586(6) Uani d . 1 . .
H H7 -0.0765 -0.0173 0.1683 0.070 Uiso calc R 1 . .
C C8 -0.00300(11) -0.1532(3) 0.12231(13) 0.0552(6) Uani d . 1 . .
H H8 -0.0144 -0.2823 0.1338 0.066 Uiso calc R 1 . .
C C9 0.05060(10) -0.1191(3) 0.08502(11) 0.0438(5) Uani d . 1 . .
O O3 -0.05721(8) 0.3649(2) 0.14299(11) 0.0687(5) Uani d . 1 . .
C C10 -0.11309(13) 0.3365(3) 0.18242(16) 0.0676(7) Uani d . 1 . .
H H10A -0.0995 0.2785 0.2284 0.081 Uiso calc R 1 . .
H H10B -0.1438 0.2461 0.1570 0.081 Uiso calc R 1 . .
C C11 -0.14576(11) 0.5327(3) 0.19239(12) 0.0512(6) Uani d . 1 . .
C C12 -0.13279(13) 0.6408(3) 0.25384(13) 0.0612(6) Uani d . 1 . .
H H12 -0.1017 0.5947 0.2889 0.073 Uiso calc R 1 . .
C C13 -0.16522(14) 0.8164(3) 0.26425(14) 0.0652(7) Uani d . 1 . .
H H13 -0.1561 0.8872 0.3063 0.078 Uiso calc R 1 . .
C C14 -0.21066(13) 0.8871(3) 0.21321(14) 0.0609(7) Uani d . 1 . .
H H14 -0.2326 1.0056 0.2204 0.073 Uiso calc R 1 . .
C C15 -0.22378(13) 0.7825(4) 0.15136(14) 0.0676(7) Uani d . 1 . .
H H15 -0.2546 0.8303 0.1163 0.081 Uiso calc R 1 . .
C C16 -0.19132(14) 0.6060(3) 0.14083(13) 0.0633(7) Uani d . 1 . .
H H16 -0.2003 0.5361 0.0986 0.076 Uiso calc R 1 . .

loop_
_atom_site_aniso_label
_atom_site_aniso_U_11
_atom_site_aniso_U_22
_atom_site_aniso_U_33
_atom_site_aniso_U_12
_atom_site_aniso_U_13
_atom_site_aniso_U_23
O1 0.0507(9) 0.0364(7) 0.0700(10) 0.0055(6) 0.0165(7) 0.0010(6)
C1 0.0495(13) 0.0468(11) 0.0544(13) 0.0074(9) 0.0111(10) -0.0030(9)
O2 0.0723(12) 0.0497(9) 0.0911(13) 0.0141(8) 0.0283(10) -0.0049(8)
C2 0.0532(14) 0.0518(12) 0.0673(15) 0.0009(10) 0.0221(11) 0.0011(10)
C3 0.0528(14) 0.0423(11) 0.0710(15) -0.0025(9) 0.0213(11) 0.0034(10)
C4 0.0417(12) 0.0379(10) 0.0530(12) -0.0008(8) 0.0064(9) 0.0019(8)
C5 0.0471(13) 0.0324(9) 0.0716(15) -0.0010(8) 0.0139(11) 0.0032(9)
C6 0.0444(12) 0.0366(10) 0.0719(15) 0.0018(8) 0.0132(10) -0.0017(9)
C7 0.0472(13) 0.0428(11) 0.0891(17) 0.0001(9) 0.0253(12) 0.0079(11)
C8 0.0497(13) 0.0350(10) 0.0832(16) -0.0009(8) 0.0201(11) 0.0081(10)
C9 0.0428(12) 0.0329(9) 0.0559(12) 0.0027(8) 0.0062(9) 0.0009(8)
O3 0.0594(11) 0.0386(8) 0.1138(14) 0.0039(7) 0.0417(10) 0.0007(8)
C10 0.0616(16) 0.0473(12) 0.099(2) 0.0020(11) 0.0363(14) 0.0014(12)
C11 0.0481(13) 0.0437(11) 0.0648(14) 0.0003(9) 0.0223(11) -0.0001(10)
C12 0.0580(15) 0.0583(13) 0.0663(16) 0.0040(11) -0.0015(12) -0.0023(11)
C13 0.0728(18) 0.0573(13) 0.0664(15) 0.0008(12) 0.0112(13) -0.0144(12)
C14 0.0550(15) 0.0485(12) 0.0829(18) 0.0063(10) 0.0280(13) 0.0006(11)
C15 0.0596(16) 0.0721(16) 0.0709(17) 0.0104(12) 0.0045(13) 0.0135(13)
C16 0.0697(17) 0.0645(14) 0.0568(14) 0.0001(12) 0.0115(12) -0.0070(11)

loop_
_atom_type_symbol
_atom_type_description
_atom_type_scat_dispersion_real
_atom_type_scat_dispersion_imag
_atom_type_scat_source
C C 0.0033 0.0016 'International Tables Vol C Tables 4.2.6.8 and 6.1.1.4'
H H 0.0000 0.0000 'International Tables Vol C Tables 4.2.6.8 and 6.1.1.4'
O O 0.0106 0.0060 'International Tables Vol C Tables 4.2.6.8 and 6.1.1.4'

loop_
_geom_angle_atom_site_label_1
_geom_angle_atom_site_label_2
_geom_angle_atom_site_label_3
_geom_angle_site_symmetry_1
_geom_angle_site_symmetry_3
_geom_angle
_geom_angle_publ_flag
C1 O1 C9 . . 122.04(15) ?
O2 C1 O1 . . 116.78(18) ?
O2 C1 C2 . . 126.2(2) ?
O1 C1 C2 . . 116.97(17) ?
C3 C2 C1 . . 121.7(2) ?
C3 C2 H2 . . 119.2 ?
C1 C2 H2 . . 119.2 ?
C2 C3 C4 . . 121.00(18) ?
C2 C3 H3 . . 119.5 ?
C4 C3 H3 . . 119.5 ?
C9 C4 C5 . . 118.17(19) ?
C9 C4 C3 . . 117.23(17) ?
C5 C4 C3 . . 124.61(18) ?
C6 C5 C4 . . 120.65(18) ?
C6 C5 H5 . . 119.7 ?
C4 C5 H5 . . 119.7 ?
C5 C6 O3 . . 116.17(17) ?
C5 C6 C7 . . 119.94(19) ?
O3 C6 C7 . . 123.9(2) ?
C8 C7 C6 . . 119.9(2) ?
C8 C7 H7 . . 120.0 ?
C6 C7 H7 . . 120.0 ?
C9 C8 C7 . . 119.67(18) ?
C9 C8 H8 . . 120.2 ?
C7 C8 H8 . . 120.2 ?
C8 C9 O1 . . 117.41(16) ?
C8 C9 C4 . . 121.62(18) ?
O1 C9 C4 . . 120.94(18) ?
C6 O3 C10 . . 117.63(16) ?
O3 C10 C11 . . 109.29(17) ?
O3 C10 H10A . . 109.8 ?
C11 C10 H10A . . 109.8 ?
O3 C10 H10B . . 109.8 ?
C11 C10 H10B . . 109.8 ?
H10A C10 H10B . . 108.3 ?
C12 C11 C16 . . 118.4(2) ?
C12 C11 C10 . . 121.1(2) ?
C16 C11 C10 . . 120.5(2) ?
C11 C12 C13 . . 120.9(2) ?
C11 C12 H12 . . 119.5 ?
C13 C12 H12 . . 119.5 ?
C14 C13 C12 . . 120.3(2) ?
C14 C13 H13 . . 119.8 ?
C12 C13 H13 . . 119.8 ?
C13 C14 C15 . . 119.6(2) ?
C13 C14 H14 . . 120.2 ?
C15 C14 H14 . . 120.2 ?
C14 C15 C16 . . 120.2(2) ?
C14 C15 H15 . . 119.9 ?
C16 C15 H15 . . 119.9 ?
C11 C16 C15 . . 120.6(2) ?
C11 C16 H16 . . 119.7 ?
C15 C16 H16 . . 119.7 ?

loop_
_geom_bond_atom_site_label_1
_geom_bond_atom_site_label_2
_geom_bond_site_symmetry_2
_geom_bond_distance
_geom_bond_publ_flag
O1 C1 . 1.370(3) ?
O1 C9 . 1.385(2) ?
C1 O2 . 1.210(2) ?
C1 C2 . 1.440(3) ?
C2 C3 . 1.333(3) ?
C2 H2 . 0.9300 ?
C3 C4 . 1.436(3) ?
C3 H3 . 0.9300 ?
C4 C9 . 1.393(3) ?
C4 C5 . 1.399(3) ?
C5 C6 . 1.369(3) ?
C5 H5 . 0.9300 ?
C6 O3 . 1.375(2) ?
C6 C7 . 1.399(3) ?
C7 C8 . 1.380(3) ?
C7 H7 . 0.9300 ?
C8 C9 . 1.368(3) ?
C8 H8 . 0.9300 ?
O3 C10 . 1.425(3) ?
C10 C11 . 1.499(3) ?
C10 H10A . 0.9700 ?
C10 H10B . 0.9700 ?
C11 C12 . 1.374(3) ?
C11 C16 . 1.378(3) ?
C12 C13 . 1.377(3) ?
C12 H12 . 0.9300 ?
C13 C14 . 1.364(4) ?
C13 H13 . 0.9300 ?
C14 C15 . 1.369(4) ?
C14 H14 . 0.9300 ?
C15 C16 . 1.382(3) ?
C15 H15 . 0.9300 ?
C16 H16 . 0.9300 ?

loop_
_geom_hbond_atom_site_label_D
_geom_hbond_atom_site_label_H
_geom_hbond_atom_site_label_A
_geom_hbond_site_symmetry_A
_geom_hbond_distance_DH
_geom_hbond_distance_HA
_geom_hbond_distance_DA
_geom_hbond_angle_DHA
C2 H2 O2 7_545 0.93 2.62 3.472(3) 153.1
C3 H3 O2 1_565 0.93 2.58 3.461(3) 158.5
C5 H5 O1 1_565 0.93 2.59 3.501(3) 168.1
C8 H8 O3 1_545 0.93 2.54 3.460(3) 169.5
C16 H16 O2 5 0.93 2.56 3.421(3) 153.9

loop_
_geom_torsion_atom_site_label_1
_geom_torsion_atom_site_label_2
_geom_torsion_atom_site_label_3
_geom_torsion_atom_site_label_4
_geom_torsion_site_symmetry_1
_geom_torsion_site_symmetry_2
_geom_torsion_site_symmetry_3
_geom_torsion_site_symmetry_4
_geom_torsion
_geom_torsion_publ_flag
C9 O1 C1 O2 . . . . 175.73(19) ?
C9 O1 C1 C2 . . . . -4.4(3) ?
O2 C1 C2 C3 . . . . -177.5(3) ?
O1 C1 C2 C3 . . . . 2.7(3) ?
C1 C2 C3 C4 . . . . 0.8(4) ?
C2 C3 C4 C9 . . . . -2.7(3) ?
C2 C3 C4 C5 . . . . 177.3(2) ?
C9 C4 C5 C6 . . . . 1.1(3) ?
C3 C4 C5 C6 . . . . -178.9(2) ?
C4 C5 C6 O3 . . . . 179.72(19) ?
C4 C5 C6 C7 . . . . -0.6(4) ?
C5 C6 C7 C8 . . . . 0.0(4) ?
O3 C6 C7 C8 . . . . 179.6(2) ?
C6 C7 C8 C9 . . . . 0.2(4) ?
C7 C8 C9 O1 . . . . 178.4(2) ?
C7 C8 C9 C4 . . . . 0.3(4) ?
C1 O1 C9 C8 . . . . -175.6(2) ?
C1 O1 C9 C4 . . . . 2.6(3) ?
C5 C4 C9 C8 . . . . -0.9(3) ?
C3 C4 C9 C8 . . . . 179.1(2) ?
C5 C4 C9 O1 . . . . -179.01(18) ?
C3 C4 C9 O1 . . . . 1.0(3) ?
C5 C6 O3 C10 . . . . -179.6(2) ?
C7 C6 O3 C10 . . . . 0.7(4) ?
C6 O3 C10 C11 . . . . -176.5(2) ?
O3 C10 C11 C12 . . . . -96.5(3) ?
O3 C10 C11 C16 . . . . 85.6(3) ?
C16 C11 C12 C13 . . . . 1.0(4) ?
C10 C11 C12 C13 . . . . -176.9(2) ?
C11 C12 C13 C14 . . . . -0.5(4) ?
C12 C13 C14 C15 . . . . -0.2(4) ?
C13 C14 C15 C16 . . . . 0.2(4) ?
C12 C11 C16 C15 . . . . -1.0(4) ?
C10 C11 C16 C15 . . . . 177.0(2) ?
C14 C15 C16 C11 . . . . 0.3(4) ?

loop_
_cod_related_entry_id
_cod_related_entry_database
_cod_related_entry_code
1 ChemSpider 24745645
